data_1546041
loop_
_publ_author_name
'Tang, Wenjun'
'Liu, Jiawang'
'Nie, Ming'
'Zhou, Qing-Hai'
'Gao, Shen'
'Jiang, Wenhao'
'Chung, Lung Wa'
'Ding, Kuiling'

_publ_section_title
;
 Enantioselective Palladium-Catalyzed Diboration of 1,1-Disubstituted
 Allenes
;
_journal_name_full 'Chem. Sci.'
_journal_paper_doi 10.1039/C7SC01254C
_journal_year 2017
_chemical_absolute_configuration rmad
_chemical_formula_moiety 'C18 H18 Cl N3 O'
_chemical_formula_sum 'C18 H18 Cl N3 O'
_chemical_formula_weight 327.80
_space_group_crystal_system monoclinic
_space_group_IT_number 4
_space_group_name_Hall 'P 2yb'
_space_group_name_H-M_alt 'P 1 21 1'
_symmetry_space_group_name_Hall 'P 2yb'
_symmetry_space_group_name_H-M 'P 1 21 1'
_atom_sites_solution_hydrogens geom
_atom_sites_solution_primary dual
_audit_creation_date 2016-10-28
_audit_creation_method
;
Olex2 1.2
(compiled 2016.09.09 svn.r3337 for OlexSys, GUI svn.r5227)
;
_audit_update_record
;
2016-11-16 deposited with the CCDC.
2017-05-16 downloaded from the CCDC.
;
_cell_angle_alpha 90
_cell_angle_beta 96.443(2)
_cell_angle_gamma 90
_cell_formula_units_Z 4
_cell_length_a 11.6963(15)
_cell_length_b 7.8375(10)
_cell_length_c 18.213(2)
_cell_measurement_reflns_used 3855
_cell_measurement_temperature 130
_cell_measurement_theta_max 25.822
_cell_measurement_theta_min 2.69
_cell_volume 1659.0(4)
_computing_cell_refinement 'SAINT v7.68A (Bruker, 2009)'
_computing_data_reduction 'SAINT v7.68A (Bruker, 2009)'
_computing_molecular_graphics 'Olex2 (Dolomanov et al., 2009)'
_computing_publication_material 'Olex2 (Dolomanov et al., 2009)'
_computing_structure_refinement 'ShelXL (Sheldrick, 2015)'
_computing_structure_solution 'ShelXT (Sheldrick, 2015)'
_diffrn_ambient_temperature 130
_diffrn_measured_fraction_theta_full 1.000
_diffrn_measured_fraction_theta_max 0.995
_diffrn_measurement_device_type 'Bruker APEX-II CCD'
_diffrn_measurement_method '\f and \w scans'
_diffrn_radiation_monochromator graphite
_diffrn_radiation_type MoK\a
_diffrn_radiation_wavelength 0.71073
_diffrn_reflns_av_R_equivalents 0.0321
_diffrn_reflns_av_unetI/netI 0.0603
_diffrn_reflns_Laue_measured_fraction_full 1.000
_diffrn_reflns_Laue_measured_fraction_max 0.995
_diffrn_reflns_limit_h_max 16
_diffrn_reflns_limit_h_min -16
_diffrn_reflns_limit_k_max 11
_diffrn_reflns_limit_k_min -11
_diffrn_reflns_limit_l_max 25
_diffrn_reflns_limit_l_min -26
_diffrn_reflns_number 16974
_diffrn_reflns_point_group_measured_fraction_full 0.975
_diffrn_reflns_point_group_measured_fraction_max 0.954
_diffrn_reflns_theta_full 26.000
_diffrn_reflns_theta_max 30.618
_diffrn_reflns_theta_min 1.125
_diffrn_standards_number 0
_exptl_absorpt_coefficient_mu 0.238
_exptl_absorpt_correction_T_max 0.7461
_exptl_absorpt_correction_T_min 0.6819
_exptl_absorpt_correction_type multi-scan
_exptl_absorpt_process_details
;
SADABS-2008/1 (Bruker,2008) was used for absorption correction.
wR2(int) was 0.1200 before and 0.0445 after correction.
The Ratio of minimum to maximum transmission is 0.9140.
The \l/2 correction factor is 0.0015.
;
_exptl_crystal_colour colourless
_exptl_crystal_density_diffrn 1.312
_exptl_crystal_description block
_exptl_crystal_F_000 688
_exptl_crystal_size_max 0.15
_exptl_crystal_size_mid 0.1
_exptl_crystal_size_min 0.05
_refine_diff_density_max 0.240
_refine_diff_density_min -0.302
_refine_diff_density_rms 0.048
_refine_ls_abs_structure_details
;
 Flack x determined using 2613 quotients [(I+)-(I-)]/[(I+)+(I-)]
 (Parsons, Flack and Wagner, Acta Cryst. B69 (2013) 249-259).
;
_refine_ls_abs_structure_Flack 0.00(3)
_refine_ls_extinction_method none
_refine_ls_goodness_of_fit_ref 1.014
_refine_ls_hydrogen_treatment constr
_refine_ls_matrix_type full
_refine_ls_number_parameters 419
_refine_ls_number_reflns 9757
_refine_ls_number_restraints 1
_refine_ls_restrained_S_all 1.014
_refine_ls_R_factor_all 0.0693
_refine_ls_R_factor_gt 0.0464
_refine_ls_shift/su_max 0.000
_refine_ls_shift/su_mean 0.000
_refine_ls_structure_factor_coef Fsqd
_refine_ls_weighting_details 'w=1/[\s^2^(Fo^2^)+(0.0368P)^2^+0.1709P] where P=(Fo^2^+2Fc^2^)/3'
_refine_ls_weighting_scheme calc
_refine_ls_wR_factor_gt 0.0871
_refine_ls_wR_factor_ref 0.0972
_reflns_Friedel_coverage 0.799
_reflns_Friedel_fraction_full 0.945
_reflns_Friedel_fraction_max 0.908
_reflns_number_gt 7532
_reflns_number_total 9757
_reflns_threshold_expression 'I > 2\s(I)'
_cod_data_source_file c7sc01254c2.cif
_cod_data_source_block mo_dm16701_0m
_cod_database_code 1546041
_shelx_space_group_comment
;
The symmetry employed for this shelxl refinement is uniquely defined
by the following loop, which should always be used as a source of
symmetry information in preference to the above space-group names.
They are only intended as comments.
;
_shelx_estimated_absorpt_t_max 0.988
_shelx_estimated_absorpt_t_min 0.965
_olex2_refinement_description
;
1. Fixed Uiso
 At 1.2 times of:
  All C(H) groups, All C(H,H) groups
 At 1.5 times of:
  All C(H,H,H) groups, All O(H) groups
2.a Ternary CH refined with riding coordinates:
 C2(H2), C20(H20)
2.b Secondary CH2 refined with riding coordinates:
 C6(H6A,H6B), C24(H24A,H24B)
2.c Aromatic/amide H refined with riding coordinates:
 C4(H4), C5(H5), C8(H8), C9(H9), C11(H11), C12(H12), C14(H14), C15(H15),
 C16(H16), C17(H17), C18(H18), C22(H22), C23(H23), C26(H26), C27(H27), C29(H29),
  C30(H30), C32(H32), C33(H33), C34(H34), C35(H35), C36(H36)
2.d Idealised Me refined as rotating group:
 C3(H3A,H3B,H3C), C21(H21A,H21B,H21C)
2.e Idealised tetrahedral OH refined as rotating group:
 O1(H1), O2(H2A)
;
_shelx_shelxl_version_number 2016/6
_olex2_submission_special_instructions 'No special instructions were received'

loop_
_space_group_symop_operation_xyz
'x, y, z'
'-x, y+1/2, -z'

loop_
_atom_site_label
_atom_site_type_symbol
_atom_site_fract_x
_atom_site_fract_y
_atom_site_fract_z
_atom_site_U_iso_or_equiv
_atom_site_adp_type
_atom_site_occupancy
_atom_site_site_symmetry_order
_atom_site_calc_flag
_atom_site_refinement_flags_posn
Cl1 Cl 0.33217(7) 0.28456(10) 0.38654(4) 0.03702(18) Uani 1 1 d .
O1 O 0.54128(16) 0.3713(3) 0.85742(11) 0.0292(4) Uani 1 1 d .
H1 H 0.563191 0.278326 0.840764 0.044 Uiso 1 1 calc GR
N1 N 0.40174(19) 0.1817(3) 0.73850(12) 0.0220(5) Uani 1 1 d .
N2 N 0.50758(19) 0.1078(3) 0.75324(13) 0.0292(5) Uani 1 1 d .
N3 N 0.3760(2) -0.0853(3) 0.70548(16) 0.0411(7) Uani 1 1 d .
C1 C 0.4194(2) 0.3856(3) 0.84154(14) 0.0217(5) Uani 1 1 d .
C2 C 0.3844(2) 0.3613(3) 0.75685(14) 0.0208(5) Uani 1 1 d .
H2 H 0.300388 0.386983 0.746326 0.025 Uiso 1 1 calc R
C3 C 0.3887(2) 0.5656(4) 0.86599(15) 0.0288(6) Uani 1 1 d .
H3A H 0.414634 0.580031 0.918684 0.043 Uiso 1 1 calc GR
H3B H 0.305174 0.581680 0.857493 0.043 Uiso 1 1 calc GR
H3C H 0.426742 0.650236 0.837406 0.043 Uiso 1 1 calc GR
C4 C 0.3263(3) 0.0657(4) 0.71051(16) 0.0314(6) Uani 1 1 d .
H4 H 0.247114 0.088016 0.696007 0.038 Uiso 1 1 calc R
C5 C 0.4865(3) -0.0513(4) 0.73290(18) 0.0358(7) Uani 1 1 d .
H5 H 0.544559 -0.136603 0.737116 0.043 Uiso 1 1 calc R
C6 C 0.4490(3) 0.4758(4) 0.70706(14) 0.0264(6) Uani 1 1 d .
H6A H 0.428292 0.596429 0.714882 0.032 Uiso 1 1 calc R
H6B H 0.532808 0.463415 0.721114 0.032 Uiso 1 1 calc R
C7 C 0.4210(2) 0.4316(3) 0.62616(14) 0.0239(5) Uani 1 1 d .
C8 C 0.4887(2) 0.3173(4) 0.59156(15) 0.0267(6) Uani 1 1 d .
H8 H 0.554979 0.269430 0.618918 0.032 Uiso 1 1 calc R
C9 C 0.4618(2) 0.2718(4) 0.51816(14) 0.0272(6) Uani 1 1 d .
H9 H 0.508792 0.194000 0.495099 0.033 Uiso 1 1 calc R
C10 C 0.3652(2) 0.3419(4) 0.47937(15) 0.0250(6) Uani 1 1 d .
C11 C 0.2957(2) 0.4551(4) 0.51144(16) 0.0296(6) Uani 1 1 d .
H11 H 0.229489 0.501871 0.483651 0.036 Uiso 1 1 calc R
C12 C 0.3240(3) 0.5000(4) 0.58522(15) 0.0295(6) Uani 1 1 d .
H12 H 0.276628 0.578133 0.607866 0.035 Uiso 1 1 calc R
C13 C 0.3568(2) 0.2500(3) 0.88271(13) 0.0218(5) Uani 1 1 d .
C14 C 0.4157(2) 0.1327(4) 0.92983(15) 0.0288(6) Uani 1 1 d .
H14 H 0.497167 0.139173 0.939067 0.035 Uiso 1 1 calc R
C15 C 0.3571(3) 0.0056(4) 0.96380(16) 0.0339(7) Uani 1 1 d .
H15 H 0.398490 -0.073191 0.996320 0.041 Uiso 1 1 calc R
C16 C 0.2389(3) -0.0057(4) 0.95020(16) 0.0332(7) Uani 1 1 d .
H16 H 0.198796 -0.093230 0.972757 0.040 Uiso 1 1 calc R
C17 C 0.1790(2) 0.1111(4) 0.90347(16) 0.0314(6) Uani 1 1 d .
H17 H 0.097645 0.103749 0.894067 0.038 Uiso 1 1 calc R
C18 C 0.2372(2) 0.2384(4) 0.87050(15) 0.0276(6) Uani 1 1 d .
H18 H 0.195180 0.318866 0.839136 0.033 Uiso 1 1 calc R
Cl2 Cl 0.76319(7) 1.08508(10) 0.95917(4) 0.04075(19) Uani 1 1 d .
O2 O 1.03269(16) 0.2019(2) 0.73221(11) 0.0287(4) Uani 1 1 d .
H2A H 1.035562 0.099547 0.718922 0.043 Uiso 1 1 calc GR
N4 N 0.98687(18) 0.5739(3) 0.73423(11) 0.0208(4) Uani 1 1 d .
N5 N 1.10129(19) 0.5723(3) 0.75822(14) 0.0318(5) Uani 1 1 d .
N6 N 1.0479(2) 0.8316(3) 0.71271(14) 0.0304(5) Uani 1 1 d .
C19 C 0.9225(2) 0.2705(3) 0.70733(14) 0.0229(5) Uani 1 1 d .
C20 C 0.9080(2) 0.4369(3) 0.75106(15) 0.0221(5) Uani 1 1 d .
H20 H 0.828674 0.479367 0.734563 0.027 Uiso 1 1 calc R
C21 C 0.8276(2) 0.1446(4) 0.72322(17) 0.0303(6) Uani 1 1 d .
H21A H 0.825756 0.048943 0.688438 0.045 Uiso 1 1 calc GR
H21B H 0.753007 0.202888 0.717503 0.045 Uiso 1 1 calc GR
H21C H 0.843504 0.101542 0.773863 0.045 Uiso 1 1 calc GR
C22 C 0.9582(3) 0.7288(3) 0.70837(16) 0.0291(6) Uani 1 1 d .
H22 H 0.882408 0.761166 0.689158 0.035 Uiso 1 1 calc R
C23 C 1.1330(2) 0.7281(3) 0.74308(17) 0.0316(7) Uani 1 1 d .
H23 H 1.210432 0.765557 0.752798 0.038 Uiso 1 1 calc R
C24 C 0.9152(3) 0.4178(3) 0.83567(15) 0.0264(6) Uani 1 1 d .
H24A H 0.864748 0.323102 0.848141 0.032 Uiso 1 1 calc R
H24B H 0.995120 0.389806 0.855839 0.032 Uiso 1 1 calc R
C25 C 0.8782(2) 0.5819(4) 0.87022(14) 0.0241(5) Uani 1 1 d .
C26 C 0.7623(2) 0.6272(4) 0.86363(16) 0.0316(7) Uani 1 1 d .
H26 H 0.706709 0.551129 0.839839 0.038 Uiso 1 1 calc R
C27 C 0.7263(2) 0.7802(4) 0.89088(16) 0.0332(6) Uani 1 1 d .
H27 H 0.647043 0.809942 0.885527 0.040 Uiso 1 1 calc R
C28 C 0.8079(2) 0.8894(4) 0.92615(15) 0.0271(6) Uani 1 1 d .
C29 C 0.9229(2) 0.8464(4) 0.93548(15) 0.0288(6) Uani 1 1 d .
H29 H 0.977761 0.920955 0.961068 0.035 Uiso 1 1 calc R
C30 C 0.9576(2) 0.6933(4) 0.90706(15) 0.0276(6) Uani 1 1 d .
H30 H 1.036862 0.663808 0.912848 0.033 Uiso 1 1 calc R
C31 C 0.9102(2) 0.3086(3) 0.62411(14) 0.0231(5) Uani 1 1 d .
C32 C 0.9964(3) 0.2680(4) 0.58051(16) 0.0350(7) Uani 1 1 d .
H32 H 1.067225 0.222835 0.603000 0.042 Uiso 1 1 calc R
C33 C 0.9807(3) 0.2922(5) 0.50475(18) 0.0417(8) Uani 1 1 d .
H33 H 1.039749 0.260243 0.475648 0.050 Uiso 1 1 calc R
C34 C 0.8801(3) 0.3623(4) 0.47126(18) 0.0391(8) Uani 1 1 d .
H34 H 0.870015 0.379717 0.419318 0.047 Uiso 1 1 calc R
C35 C 0.7940(3) 0.4071(4) 0.51377(17) 0.0360(7) Uani 1 1 d .
H35 H 0.724669 0.456444 0.491062 0.043 Uiso 1 1 calc R
C36 C 0.8086(3) 0.3800(4) 0.58946(16) 0.0298(6) Uani 1 1 d .
H36 H 0.748722 0.410325 0.618186 0.036 Uiso 1 1 calc R

loop_
_atom_site_aniso_label
_atom_site_aniso_U_11
_atom_site_aniso_U_22
_atom_site_aniso_U_33
_atom_site_aniso_U_23
_atom_site_aniso_U_13
_atom_site_aniso_U_12
Cl1 0.0413(4) 0.0415(4) 0.0268(3) 0.0014(3) -0.0028(3) -0.0015(4)
O1 0.0215(10) 0.0294(11) 0.0359(11) -0.0030(9) -0.0006(8) -0.0053(8)
N1 0.0243(12) 0.0167(11) 0.0255(11) -0.0006(9) 0.0053(9) -0.0020(9)
N2 0.0260(12) 0.0238(13) 0.0390(13) 0.0003(11) 0.0094(10) 0.0027(10)
N3 0.0409(16) 0.0208(13) 0.0643(18) -0.0093(13) 0.0172(14) -0.0078(11)
C1 0.0207(13) 0.0194(13) 0.0246(12) -0.0007(10) 0.0003(10) -0.0029(10)
C2 0.0217(13) 0.0151(12) 0.0256(12) -0.0010(10) 0.0033(10) -0.0028(10)
C3 0.0364(16) 0.0223(14) 0.0279(13) -0.0025(12) 0.0043(12) -0.0036(12)
C4 0.0303(15) 0.0216(14) 0.0432(16) -0.0043(13) 0.0075(12) -0.0090(12)
C5 0.0403(18) 0.0192(14) 0.0511(18) 0.0016(13) 0.0192(15) 0.0030(13)
C6 0.0326(15) 0.0196(13) 0.0275(13) 0.0007(11) 0.0060(11) -0.0085(11)
C7 0.0268(14) 0.0176(12) 0.0278(13) 0.0022(10) 0.0057(11) -0.0062(10)
C8 0.0210(13) 0.0285(15) 0.0301(13) 0.0017(12) 0.0009(11) 0.0015(11)
C9 0.0242(13) 0.0280(14) 0.0297(13) 0.0004(12) 0.0047(10) 0.0061(12)
C10 0.0236(14) 0.0258(14) 0.0256(13) 0.0051(11) 0.0024(11) -0.0026(11)
C11 0.0242(14) 0.0273(15) 0.0373(15) 0.0093(13) 0.0030(12) 0.0038(12)
C12 0.0352(16) 0.0230(14) 0.0313(15) 0.0044(12) 0.0086(12) 0.0069(12)
C13 0.0258(13) 0.0194(13) 0.0199(11) -0.0008(10) 0.0011(10) -0.0014(10)
C14 0.0271(15) 0.0314(16) 0.0262(13) 0.0048(12) -0.0041(11) -0.0014(12)
C15 0.0369(17) 0.0319(16) 0.0312(15) 0.0116(13) -0.0043(13) 0.0019(13)
C16 0.0410(18) 0.0263(15) 0.0325(15) 0.0095(13) 0.0055(13) -0.0043(13)
C17 0.0264(14) 0.0306(16) 0.0374(15) 0.0075(13) 0.0046(12) -0.0019(12)
C18 0.0242(14) 0.0263(15) 0.0323(14) 0.0091(11) 0.0029(11) 0.0017(11)
Cl2 0.0411(4) 0.0311(4) 0.0519(5) -0.0118(4) 0.0136(3) 0.0008(3)
O2 0.0258(10) 0.0171(9) 0.0410(11) -0.0029(9) -0.0053(9) 0.0031(8)
N4 0.0225(10) 0.0149(10) 0.0245(10) 0.0012(9) 0.0009(8) -0.0007(9)
N5 0.0206(11) 0.0212(12) 0.0532(15) 0.0077(12) 0.0019(10) -0.0020(10)
N6 0.0347(14) 0.0173(11) 0.0379(13) 0.0049(10) -0.0016(11) -0.0039(10)
C19 0.0203(12) 0.0155(12) 0.0320(13) -0.0018(11) -0.0003(10) 0.0006(10)
C20 0.0203(13) 0.0150(12) 0.0307(13) 0.0006(10) 0.0008(11) -0.0014(10)
C21 0.0302(15) 0.0188(13) 0.0405(16) 0.0013(12) -0.0015(13) -0.0045(11)
C22 0.0302(15) 0.0169(13) 0.0377(15) 0.0024(11) -0.0073(12) 0.0003(11)
C23 0.0234(14) 0.0209(14) 0.0499(18) 0.0080(13) 0.0015(13) -0.0017(11)
C24 0.0295(15) 0.0199(14) 0.0306(14) 0.0029(11) 0.0065(12) -0.0015(11)
C25 0.0242(13) 0.0229(13) 0.0257(12) 0.0021(12) 0.0055(10) -0.0062(11)
C26 0.0210(14) 0.0324(16) 0.0413(16) -0.0081(13) 0.0028(12) -0.0081(12)
C27 0.0209(13) 0.0364(16) 0.0424(15) -0.0055(15) 0.0043(12) -0.0028(13)
C28 0.0301(15) 0.0230(14) 0.0298(14) -0.0013(11) 0.0105(12) -0.0008(11)
C29 0.0259(14) 0.0304(15) 0.0305(14) -0.0066(12) 0.0044(11) -0.0089(12)
C30 0.0198(13) 0.0341(16) 0.0289(14) -0.0013(12) 0.0022(11) -0.0031(11)
C31 0.0230(13) 0.0137(12) 0.0318(13) -0.0033(10) -0.0003(10) -0.0038(10)
C32 0.0337(16) 0.0318(16) 0.0392(15) -0.0046(14) 0.0028(12) 0.0058(14)
C33 0.0465(19) 0.0384(18) 0.0421(16) -0.0038(17) 0.0138(14) -0.0008(16)
C34 0.057(2) 0.0263(16) 0.0334(16) 0.0000(13) 0.0014(15) -0.0072(15)
C35 0.0410(18) 0.0269(16) 0.0374(16) 0.0003(13) -0.0076(14) 0.0020(13)
C36 0.0294(15) 0.0243(14) 0.0343(15) -0.0028(12) -0.0023(12) 0.0014(12)

loop_
_atom_type_symbol
_atom_type_description
_atom_type_scat_dispersion_real
_atom_type_scat_dispersion_imag
_atom_type_scat_source
C C 0.0033 0.0016 'International Tables Vol C Tables 4.2.6.8 and 6.1.1.4'
H H 0.0000 0.0000 'International Tables Vol C Tables 4.2.6.8 and 6.1.1.4'
Cl Cl 0.1484 0.1585 'International Tables Vol C Tables 4.2.6.8 and 6.1.1.4'
N N 0.0061 0.0033 'International Tables Vol C Tables 4.2.6.8 and 6.1.1.4'
O O 0.0106 0.0060 'International Tables Vol C Tables 4.2.6.8 and 6.1.1.4'

loop_
_geom_angle_atom_site_label_1
_geom_angle_atom_site_label_2
_geom_angle_atom_site_label_3
_geom_angle
C1 O1 H1 109.5
N2 N1 C2 120.5(2)
C4 N1 N2 109.5(2)
C4 N1 C2 129.9(2)
C5 N2 N1 102.1(2)
C4 N3 C5 101.9(2)
O1 C1 C2 109.6(2)
O1 C1 C3 105.9(2)
O1 C1 C13 111.6(2)
C3 C1 C2 110.8(2)
C13 C1 C2 108.2(2)
C13 C1 C3 110.8(2)
N1 C2 C1 108.3(2)
N1 C2 H2 107.9
N1 C2 C6 109.7(2)
C1 C2 H2 107.9
C6 C2 C1 114.9(2)
C6 C2 H2 107.9
C1 C3 H3A 109.5
C1 C3 H3B 109.5
C1 C3 H3C 109.5
H3A C3 H3B 109.5
H3A C3 H3C 109.5
H3B C3 H3C 109.5
N1 C4 H4 124.5
N3 C4 N1 111.1(3)
N3 C4 H4 124.5
N2 C5 N3 115.5(3)
N2 C5 H5 122.3
N3 C5 H5 122.3
C2 C6 H6A 109.2
C2 C6 H6B 109.2
H6A C6 H6B 107.9
C7 C6 C2 112.0(2)
C7 C6 H6A 109.2
C7 C6 H6B 109.2
C8 C7 C6 121.0(2)
C12 C7 C6 120.5(2)
C12 C7 C8 118.4(2)
C7 C8 H8 119.3
C9 C8 C7 121.5(3)
C9 C8 H8 119.3
C8 C9 H9 120.7
C10 C9 C8 118.5(3)
C10 C9 H9 120.7
C9 C10 Cl1 118.2(2)
C11 C10 Cl1 119.9(2)
C11 C10 C9 121.9(3)
C10 C11 H11 120.5
C10 C11 C12 119.0(3)
C12 C11 H11 120.5
C7 C12 H12 119.7
C11 C12 C7 120.6(3)
C11 C12 H12 119.7
C14 C13 C1 122.0(2)
C14 C13 C18 118.4(2)
C18 C13 C1 119.5(2)
C13 C14 H14 119.6
C13 C14 C15 120.9(3)
C15 C14 H14 119.6
C14 C15 H15 120.0
C16 C15 C14 120.0(3)
C16 C15 H15 120.0
C15 C16 H16 120.2
C15 C16 C17 119.7(3)
C17 C16 H16 120.2
C16 C17 H17 119.8
C18 C17 C16 120.3(3)
C18 C17 H17 119.8
C13 C18 H18 119.6
C17 C18 C13 120.8(2)
C17 C18 H18 119.6
C19 O2 H2A 109.5
N5 N4 C20 122.9(2)
C22 N4 N5 108.8(2)
C22 N4 C20 126.9(2)
C23 N5 N4 102.4(2)
C22 N6 C23 101.6(2)
O2 C19 C20 107.6(2)
O2 C19 C21 110.2(2)
O2 C19 C31 111.6(2)
C21 C19 C20 108.8(2)
C31 C19 C20 109.9(2)
C31 C19 C21 108.7(2)
N4 C20 C19 113.6(2)
N4 C20 H20 106.1
N4 C20 C24 108.3(2)
C19 C20 H20 106.1
C24 C20 C19 115.8(2)
C24 C20 H20 106.1
C19 C21 H21A 109.5
C19 C21 H21B 109.5
C19 C21 H21C 109.5
H21A C21 H21B 109.5
H21A C21 H21C 109.5
H21B C21 H21C 109.5
N4 C22 H22 124.2
N6 C22 N4 111.6(2)
N6 C22 H22 124.2
N5 C23 N6 115.5(3)
N5 C23 H23 122.2
N6 C23 H23 122.2
C20 C24 H24A 109.6
C20 C24 H24B 109.6
H24A C24 H24B 108.1
C25 C24 C20 110.3(2)
C25 C24 H24A 109.6
C25 C24 H24B 109.6
C26 C25 C24 120.0(2)
C30 C25 C24 121.8(2)
C30 C25 C26 118.2(3)
C25 C26 H26 119.2
C27 C26 C25 121.5(3)
C27 C26 H26 119.2
C26 C27 H27 120.6
C26 C27 C28 118.8(3)
C28 C27 H27 120.6
C27 C28 Cl2 119.0(2)
C29 C28 Cl2 119.8(2)
C29 C28 C27 121.2(3)
C28 C29 H29 120.4
C28 C29 C30 119.2(3)
C30 C29 H29 120.4
C25 C30 H30 119.5
C29 C30 C25 121.1(3)
C29 C30 H30 119.5
C32 C31 C19 121.8(2)
C32 C31 C36 118.0(3)
C36 C31 C19 120.2(2)
C31 C32 H32 119.5
C33 C32 C31 121.0(3)
C33 C32 H32 119.5
C32 C33 H33 119.8
C34 C33 C32 120.5(3)
C34 C33 H33 119.8
C33 C34 H34 120.2
C33 C34 C35 119.5(3)
C35 C34 H34 120.2
C34 C35 H35 120.0
C34 C35 C36 120.1(3)
C36 C35 H35 120.0
C31 C36 H36 119.5
C35 C36 C31 120.9(3)
C35 C36 H36 119.5

loop_
_geom_bond_atom_site_label_1
_geom_bond_atom_site_label_2
_geom_bond_distance
Cl1 C10 1.750(3)
O1 H1 0.8400
O1 C1 1.427(3)
N1 N2 1.366(3)
N1 C2 1.466(3)
N1 C4 1.328(3)
N2 C5 1.317(4)
N3 C4 1.327(4)
N3 C5 1.358(4)
C1 C2 1.562(4)
C1 C3 1.534(4)
C1 C13 1.533(4)
C2 H2 1.0000
C2 C6 1.534(4)
C3 H3A 0.9800
C3 H3B 0.9800
C3 H3C 0.9800
C4 H4 0.9500
C5 H5 0.9500
C6 H6A 0.9900
C6 H6B 0.9900
C6 C7 1.513(4)
C7 C8 1.393(4)
C7 C12 1.393(4)
C8 H8 0.9500
C8 C9 1.385(4)
C9 H9 0.9500
C9 C10 1.377(4)
C10 C11 1.377(4)
C11 H11 0.9500
C11 C12 1.393(4)
C12 H12 0.9500
C13 C14 1.387(4)
C13 C18 1.394(4)
C14 H14 0.9500
C14 C15 1.393(4)
C15 H15 0.9500
C15 C16 1.380(4)
C16 H16 0.9500
C16 C17 1.386(4)
C17 H17 0.9500
C17 C18 1.382(4)
C18 H18 0.9500
Cl2 C28 1.749(3)
O2 H2A 0.8400
O2 C19 1.423(3)
N4 N5 1.361(3)
N4 C20 1.470(3)
N4 C22 1.331(3)
N5 C23 1.314(4)
N6 C22 1.318(4)
N6 C23 1.353(4)
C19 C20 1.547(4)
C19 C21 1.537(4)
C19 C31 1.536(4)
C20 H20 1.0000
C20 C24 1.541(4)
C21 H21A 0.9800
C21 H21B 0.9800
C21 H21C 0.9800
C22 H22 0.9500
C23 H23 0.9500
C24 H24A 0.9900
C24 H24B 0.9900
C24 C25 1.516(4)
C25 C26 1.394(4)
C25 C30 1.391(4)
C26 H26 0.9500
C26 C27 1.381(4)
C27 H27 0.9500
C27 C28 1.385(4)
C28 C29 1.379(4)
C29 H29 0.9500
C29 C30 1.386(4)
C30 H30 0.9500
C31 C32 1.389(4)
C31 C36 1.399(4)
C32 H32 0.9500
C32 C33 1.384(4)
C33 H33 0.9500
C33 C34 1.377(5)
C34 H34 0.9500
C34 C35 1.384(5)
C35 H35 0.9500
C35 C36 1.386(4)
C36 H36 0.9500

loop_
_geom_hbond_atom_site_label_D
_geom_hbond_atom_site_label_H
_geom_hbond_atom_site_label_A
_geom_hbond_distance_DH
_geom_hbond_distance_HA
_geom_hbond_distance_DA
_geom_hbond_angle_DHA
O1 H1 N2 0.84 2.13 2.802(3) 137.4

loop_
_geom_torsion_atom_site_label_1
_geom_torsion_atom_site_label_2
_geom_torsion_atom_site_label_3
_geom_torsion_atom_site_label_4
_geom_torsion
Cl1 C10 C11 C12 -179.5(2)
O1 C1 C2 N1 70.7(3)
O1 C1 C2 C6 -52.3(3)
O1 C1 C13 C14 0.9(3)
O1 C1 C13 C18 -176.3(2)
N1 N2 C5 N3 0.7(3)
N1 C2 C6 C7 51.1(3)
N2 N1 C2 C1 -58.0(3)
N2 N1 C2 C6 68.1(3)
N2 N1 C4 N3 0.1(3)
C1 C2 C6 C7 173.4(2)
C1 C13 C14 C15 -176.9(3)
C1 C13 C18 C17 176.2(3)
C2 N1 N2 C5 176.8(2)
C2 N1 C4 N3 -176.9(3)
C2 C1 C13 C14 121.6(3)
C2 C1 C13 C18 -55.7(3)
C2 C6 C7 C8 -93.0(3)
C2 C6 C7 C12 84.7(3)
C3 C1 C2 N1 -172.8(2)
C3 C1 C2 C6 64.2(3)
C3 C1 C13 C14 -116.8(3)
C3 C1 C13 C18 65.9(3)
C4 N1 N2 C5 -0.5(3)
C4 N1 C2 C1 118.7(3)
C4 N1 C2 C6 -115.2(3)
C4 N3 C5 N2 -0.7(4)
C5 N3 C4 N1 0.3(3)
C6 C7 C8 C9 177.9(3)
C6 C7 C12 C11 -177.8(3)
C7 C8 C9 C10 -0.2(4)
C8 C7 C12 C11 0.0(4)
C8 C9 C10 Cl1 179.7(2)
C8 C9 C10 C11 0.1(4)
C9 C10 C11 C12 0.0(4)
C10 C11 C12 C7 -0.1(4)
C12 C7 C8 C9 0.2(4)
C13 C1 C2 N1 -51.1(3)
C13 C1 C2 C6 -174.1(2)
C13 C14 C15 C16 0.6(5)
C14 C13 C18 C17 -1.2(4)
C14 C15 C16 C17 -0.9(5)
C15 C16 C17 C18 0.1(5)
C16 C17 C18 C13 0.9(4)
C18 C13 C14 C15 0.4(4)
Cl2 C28 C29 C30 -178.1(2)
O2 C19 C20 N4 66.7(3)
O2 C19 C20 C24 -59.7(3)
O2 C19 C31 C32 3.8(3)
O2 C19 C31 C36 -178.7(2)
N4 N5 C23 N6 1.4(4)
N4 C20 C24 C25 61.3(3)
N5 N4 C20 C19 -73.3(3)
N5 N4 C20 C24 57.0(3)
N5 N4 C22 N6 0.9(3)
C19 C20 C24 C25 -169.6(2)
C19 C31 C32 C33 175.4(3)
C19 C31 C36 C35 -176.7(3)
C20 N4 N5 C23 -168.8(2)
C20 N4 C22 N6 167.7(2)
C20 C19 C31 C32 123.1(3)
C20 C19 C31 C36 -59.4(3)
C20 C24 C25 C26 73.7(3)
C20 C24 C25 C30 -104.3(3)
C21 C19 C20 N4 -174.0(2)
C21 C19 C20 C24 59.6(3)
C21 C19 C31 C32 -117.9(3)
C21 C19 C31 C36 59.5(3)
C22 N4 N5 C23 -1.3(3)
C22 N4 C20 C19 121.5(3)
C22 N4 C20 C24 -108.2(3)
C22 N6 C23 N5 -0.9(4)
C23 N6 C22 N4 0.0(3)
C24 C25 C26 C27 -176.4(3)
C24 C25 C30 C29 177.1(2)
C25 C26 C27 C28 -0.7(4)
C26 C25 C30 C29 -1.0(4)
C26 C27 C28 Cl2 178.8(2)
C26 C27 C28 C29 -1.2(4)
C27 C28 C29 C30 1.9(4)
C28 C29 C30 C25 -0.8(4)
C30 C25 C26 C27 1.8(4)
C31 C19 C20 N4 -55.1(3)
C31 C19 C20 C24 178.5(2)
C31 C32 C33 C34 2.0(5)
C32 C31 C36 C35 0.8(4)
C32 C33 C34 C35 -0.6(5)
C33 C34 C35 C36 -0.6(5)
C34 C35 C36 C31 0.5(5)
C36 C31 C32 C33 -2.1(4)
